data_1557933
loop_
_publ_author_name
'Mills, S.J.'
'Nestola, F.'
'Kahlenberg, V.'
'Christy, A.G.'
'Hejny, C.'
'Redhammer, G.J.'

_publ_section_title
;
 Looking for jarosite on Mars: The low-temperature crystal structure of
 jarosite
;
_journal_name_full 'American Mineralogist'
_journal_page_first 1966
_journal_page_last 1971
_journal_paper_doi 10.2138/am.2013.4587
_journal_volume 98
_journal_year 2013
_chemical_formula_sum 'F3 H6 K O14 S2'
_chemical_name_common KFe(SO4)2(OH)2'
_chemical_name_mineral 'jarosite at 213 K'
_space_group_IT_number 166
_space_group_name_Hall '-R 3 2"'
_space_group_name_H-M_alt 'R -3 m :H'
_cell_angle_alpha 90
_cell_angle_beta 90
_cell_angle_gamma 120
_cell_formula_units_Z 3
_cell_length_a 7.2918(3)
_cell_length_b 7.2918(3)
_cell_length_c 17.1235(9)
_cell_volume 788.48(6)
_diffrn_ambient_pressure 100
_diffrn_ambient_temperature 213
_cod_data_source_file jarosite-213K.cif
_cod_data_source_block jarosite-213K
_cod_original_sg_symbol_H-M 'R -3 m'
_cod_original_formula_sum 'K F3 S2 O14 H6'
_cod_database_code 1557933

loop_
_space_group_symop_id
_space_group_symop_operation_xyz
1 x,y,z
2 -x,-y,-z
3 -y,x-y,z
4 y,-x+y,-z
5 -x+y,-x,z
6 x-y,x,-z
7 y,x,-z
8 -y,-x,z
9 x-y,-y,-z
10 -x+y,y,z
11 -x,-x+y,-z
12 x,x-y,z
13 x+2/3,y+1/3,z+1/3
14 -x+2/3,-y+1/3,-z+1/3
15 -y+2/3,x-y+1/3,z+1/3
16 y+2/3,-x+y+1/3,-z+1/3
17 -x+y+2/3,-x+1/3,z+1/3
18 x-y+2/3,x+1/3,-z+1/3
19 y+2/3,x+1/3,-z+1/3
20 -y+2/3,-x+1/3,z+1/3
21 x-y+2/3,-y+1/3,-z+1/3
22 -x+y+2/3,y+1/3,z+1/3
23 -x+2/3,-x+y+1/3,-z+1/3
24 x+2/3,x-y+1/3,z+1/3
25 x+1/3,y+2/3,z+2/3
26 -x+1/3,-y+2/3,-z+2/3
27 -y+1/3,x-y+2/3,z+2/3
28 y+1/3,-x+y+2/3,-z+2/3
29 -x+y+1/3,-x+2/3,z+2/3
30 x-y+1/3,x+2/3,-z+2/3
31 y+1/3,x+2/3,-z+2/3
32 -y+1/3,-x+2/3,z+2/3
33 x-y+1/3,-y+2/3,-z+2/3
34 -x+y+1/3,y+2/3,z+2/3
35 -x+1/3,-x+y+2/3,-z+2/3
36 x+1/3,x-y+2/3,z+2/3

loop_
_atom_site_label
_atom_site_occupancy
_atom_site_fract_x
_atom_site_fract_y
_atom_site_fract_z
_atom_site_adp_type
_atom_site_U_iso_or_equiv
_atom_site_type_symbol
K 1.0 0.000000 0.000000 0.000000 Uiso 0.0117(3) K
Fe 1.0 0.500000 0.000000 0.500000 Uiso 0.0038(2) Fe
S 1.0 0.000000 0.000000 0.30890(7) Uiso 0.0057(3) S
O1 1.0 0.000000 0.000000 0.6059(2) Uiso 0.0100(7) O
O2 1.0 0.22258(15) -0.22258(15) -0.05377(11) Uiso 0.0088(4) O
O3 1.0 0.12696(16) -0.12696(16) 0.13539(12) Uiso 0.0082(4) O
H1 1.0 0.188(2) -0.188(2) 0.113(2) Uiso 0.032(11) H

loop_
_atom_site_aniso_label
_atom_site_aniso_U_11
_atom_site_aniso_U_22
_atom_site_aniso_U_33
_atom_site_aniso_U_12
_atom_site_aniso_U_13
_atom_site_aniso_U_23
K 0.0127(5) 0.0127(5) 0.0098(7) 0.0063(2) 0.00000 0.00000
Fe 0.0020(2) 0.0009(3) 0.0081(3) 0.00044(15) -0.00005(10) -0.0001(2)
S 0.0044(4) 0.0044(4) 0.0085(6) 0.00219(18) 0.00000 0.00000
O1 0.0105(10) 0.0105(10) 0.0090(17) 0.0053(5) 0.00000 0.00000
O2 0.0098(7) 0.0098(7) 0.0101(10) 0.0072(8) 0.0001(4) -0.0001(4)
O3 0.0053(6) 0.0053(6) 0.0135(10) 0.0022(8) 0.0011(4) -0.0011(4)
